data_7001738
loop_
_publ_author_name
'Cheng, Xiao-Ning'
'Xue, Wei'
'Huang, Jun-Hou'
'Chen, Xiao-Ming'

_publ_section_title
;
 Spin canting and/or metamagnetic behaviours of four isostructural
 grid-type coordination networks
;
_journal_issue 29
_journal_name_full 'Dalton Transactions'
_journal_page_first 5701
_journal_paper_doi 10.1039/b901524h
_journal_year 2009
_chemical_formula_sum 'C13 H11 Mn N O5'
_chemical_formula_weight 316.17
_chemical_name_systematic
;
?
;
_space_group_IT_number 29
_symmetry_cell_setting orthorhombic
_symmetry_space_group_name_Hall 'P 2c -2ac'
_symmetry_space_group_name_H-M 'P c a 21'
_atom_sites_solution_hydrogens geom
_atom_sites_solution_primary direct
_atom_sites_solution_secondary difmap
_audit_creation_method SHELXL-97
_cell_angle_alpha 90.00
_cell_angle_beta 90.00
_cell_angle_gamma 90.00
_cell_formula_units_Z 4
_cell_length_a 15.9740(16)
_cell_length_b 10.0241(10)
_cell_length_c 7.6552(8)
_cell_measurement_temperature 293(2)
_cell_volume 1225.8(2)
_computing_cell_refinement SAINT
_computing_data_collection SMART
_computing_data_reduction SAINT
_computing_structure_refinement 'SHELXL-97 (Sheldrick, 1997)'
_computing_structure_solution 'SHELXS-97 (Sheldrick, 1990)'
_diffrn_ambient_temperature 293(2)
_diffrn_measured_fraction_theta_full 0.979
_diffrn_measured_fraction_theta_max 0.979
_diffrn_measurement_device_type CCD
_diffrn_measurement_method '/w scan'
_diffrn_radiation_monochromator graphite
_diffrn_radiation_source 'fine-focus sealed tube'
_diffrn_radiation_type MoK\a
_diffrn_radiation_wavelength 0.71073
_diffrn_reflns_av_R_equivalents 0.0170
_diffrn_reflns_av_sigmaI/netI 0.0354
_diffrn_reflns_limit_h_max 20
_diffrn_reflns_limit_h_min -15
_diffrn_reflns_limit_k_max 11
_diffrn_reflns_limit_k_min -12
_diffrn_reflns_limit_l_max 9
_diffrn_reflns_limit_l_min -8
_diffrn_reflns_number 4676
_diffrn_reflns_theta_full 26.99
_diffrn_reflns_theta_max 26.99
_diffrn_reflns_theta_min 2.03
_exptl_absorpt_coefficient_mu 1.096
_exptl_absorpt_correction_T_max 0.8983
_exptl_absorpt_correction_T_min 0.8106
_exptl_absorpt_correction_type multi-scan
_exptl_absorpt_process_details SADABS
_exptl_crystal_colour yellowish
_exptl_crystal_density_diffrn 1.713
_exptl_crystal_density_method 'not measured'
_exptl_crystal_description block
_exptl_crystal_F_000 644
_exptl_crystal_size_max 0.20
_exptl_crystal_size_mid 0.15
_exptl_crystal_size_min 0.10
_refine_diff_density_max 0.270
_refine_diff_density_min -0.347
_refine_diff_density_rms 0.081
_refine_ls_abs_structure_details 'Flack H D (1983), Acta Cryst. A39, 876-881'
_refine_ls_abs_structure_Flack 0.026(18)
_refine_ls_extinction_method none
_refine_ls_goodness_of_fit_ref 1.094
_refine_ls_hydrogen_treatment constr
_refine_ls_matrix_type full
_refine_ls_number_parameters 182
_refine_ls_number_reflns 2242
_refine_ls_number_restraints 1
_refine_ls_restrained_S_all 1.094
_refine_ls_R_factor_all 0.0283
_refine_ls_R_factor_gt 0.0267
_refine_ls_shift/su_max 0.000
_refine_ls_shift/su_mean 0.000
_refine_ls_structure_factor_coef Fsqd
_refine_ls_weighting_details 'calc w=1/[\s^2^(Fo^2^)+(0.0386P)^2^+0.0000P] where P=(Fo^2^+2Fc^2^)/3'
_refine_ls_weighting_scheme calc
_refine_ls_wR_factor_gt 0.0687
_refine_ls_wR_factor_ref 0.0696
_reflns_number_gt 2122
_reflns_number_total 2242
_reflns_threshold_expression >2sigma(I)
_cod_data_source_file b901524h.txt
_cod_data_source_block 1
_cod_original_sg_symbol_H-M Pca2(1)
_cod_database_code 7001738

loop_
_symmetry_equiv_pos_as_xyz
'x, y, z'
'-x, -y, z+1/2'
'-x+1/2, y, z+1/2'
'x+1/2, -y, z'

loop_
_atom_site_label
_atom_site_type_symbol
_atom_site_fract_x
_atom_site_fract_y
_atom_site_fract_z
_atom_site_U_iso_or_equiv
_atom_site_adp_type
_atom_site_occupancy
_atom_site_symmetry_multiplicity
_atom_site_calc_flag
_atom_site_refinement_flags
_atom_site_disorder_assembly
_atom_site_disorder_group
Mn1 Mn -0.363323(18) -0.43625(3) 0.65716(5) 0.02817(11) Uani 1 1 d . . .
O1 O -0.40077(10) -0.32138(15) 0.4099(2) 0.0320(4) Uani 1 1 d . . .
O2 O -0.41741(11) -0.57298(15) 0.4730(2) 0.0361(4) Uani 1 1 d . . .
O3 O -0.50908(10) -0.60753(16) 0.2590(3) 0.0422(4) Uani 1 1 d . . .
O4 O -0.24086(12) -0.45849(16) 0.5406(3) 0.0420(4) Uani 1 1 d . . .
N1 N -0.34465(12) -0.21664(19) 0.7025(2) 0.0302(4) Uani 1 1 d . . .
C1 C -0.31856(15) -0.1655(2) 0.8522(3) 0.0369(5) Uani 1 1 d . . .
H1A H -0.2989 -0.2229 0.9384 0.044 Uiso 1 1 calc R . .
C2 C -0.31947(17) -0.0280(3) 0.8861(3) 0.0423(6) Uani 1 1 d . . .
H2A H -0.3009 0.0041 0.9932 0.051 Uiso 1 1 calc R . .
C3 C -0.34718(17) 0.0575(2) 0.7639(4) 0.0387(6) Uani 1 1 d . . .
H3A H -0.3479 0.1486 0.7867 0.046 Uiso 1 1 calc R . .
C4 C -0.37512(13) 0.0092(2) 0.6013(4) 0.0309(5) Uani 1 1 d . . .
C5 C -0.40514(16) 0.0915(2) 0.4638(4) 0.0398(6) Uani 1 1 d . . .
H5A H -0.4060 0.1837 0.4771 0.048 Uiso 1 1 calc R . .
C6 C -0.43255(16) 0.0354(2) 0.3131(4) 0.0410(6) Uani 1 1 d . . .
H6A H -0.4517 0.0904 0.2238 0.049 Uiso 1 1 calc R . .
C7 C -0.43284(15) -0.1038(2) 0.2879(4) 0.0374(5) Uani 1 1 d . . .
H7A H -0.4525 -0.1400 0.1838 0.045 Uiso 1 1 calc R . .
C8 C -0.40402(13) -0.1850(2) 0.4180(3) 0.0291(5) Uani 1 1 d . . .
C9 C -0.37322(12) -0.1316(2) 0.5766(3) 0.0271(5) Uani 1 1 d . . .
C10 C -0.45416(14) -0.3897(2) 0.2891(3) 0.0336(5) Uani 1 1 d . . .
H10A H -0.4310 -0.3844 0.1721 0.040 Uiso 1 1 calc R . .
H10B H -0.5092 -0.3488 0.2881 0.040 Uiso 1 1 calc R . .
C11 C -0.46070(14) -0.5347(2) 0.3462(3) 0.0298(5) Uani 1 1 d . . .
C12 C -0.19809(14) -0.5578(2) 0.5007(3) 0.0312(5) Uani 1 1 d . . .
C13 C -0.20237(19) -0.6825(2) 0.6090(4) 0.0468(7) Uani 1 1 d . . .
H13A H -0.2068 -0.6591 0.7302 0.070 Uiso 1 1 calc R . .
H13B H -0.1526 -0.7344 0.5908 0.070 Uiso 1 1 calc R . .
H13C H -0.2505 -0.7338 0.5751 0.070 Uiso 1 1 calc R . .
O5 O -0.15055(12) -0.56312(19) 0.3697(3) 0.0437(5) Uani 1 1 d . . .

loop_
_atom_site_aniso_label
_atom_site_aniso_U_11
_atom_site_aniso_U_22
_atom_site_aniso_U_33
_atom_site_aniso_U_23
_atom_site_aniso_U_13
_atom_site_aniso_U_12
Mn1 0.03332(17) 0.02081(17) 0.03038(18) 0.00218(18) -0.00114(16) -0.00090(11)
O1 0.0407(9) 0.0200(8) 0.0354(8) 0.0017(7) -0.0093(7) -0.0019(7)
O2 0.0473(10) 0.0219(8) 0.0391(9) 0.0003(7) -0.0072(8) -0.0014(7)
O3 0.0410(9) 0.0269(9) 0.0585(11) -0.0055(9) -0.0149(9) -0.0017(7)
O4 0.0400(9) 0.0326(9) 0.0533(11) 0.0077(9) 0.0070(8) 0.0024(8)
N1 0.0298(8) 0.0257(10) 0.0351(12) 0.0032(9) -0.0008(7) -0.0026(7)
C1 0.0399(13) 0.0328(13) 0.0379(13) -0.0008(11) -0.0068(11) -0.0013(10)
C2 0.0464(15) 0.0372(14) 0.0432(15) -0.0083(12) -0.0081(12) -0.0051(11)
C3 0.0387(12) 0.0246(13) 0.0528(18) -0.0082(12) 0.0024(13) -0.0047(10)
C4 0.0305(11) 0.0201(12) 0.0422(14) -0.0005(10) 0.0038(9) -0.0018(9)
C5 0.0410(13) 0.0195(11) 0.0589(17) 0.0071(12) -0.0006(12) -0.0001(10)
C6 0.0445(13) 0.0298(12) 0.0489(16) 0.0143(12) -0.0055(12) -0.0004(11)
C7 0.0402(12) 0.0326(12) 0.0394(14) 0.0051(12) -0.0068(11) -0.0026(10)
C8 0.0282(11) 0.0219(12) 0.0371(12) 0.0013(10) 0.0000(9) -0.0020(9)
C9 0.0253(10) 0.0195(12) 0.0363(13) 0.0039(10) 0.0033(9) -0.0017(8)
C10 0.0372(12) 0.0264(12) 0.0372(13) -0.0038(11) -0.0082(11) -0.0039(9)
C11 0.0304(11) 0.0239(11) 0.0353(12) -0.0037(10) 0.0028(10) 0.0009(9)
C12 0.0296(11) 0.0328(13) 0.0312(13) 0.0028(10) -0.0036(10) -0.0050(9)
C13 0.0627(16) 0.0356(15) 0.0420(14) 0.0076(12) 0.0113(12) 0.0055(12)
O5 0.0447(10) 0.0511(13) 0.0352(11) 0.0121(8) 0.0089(8) 0.0067(8)

loop_
_atom_type_symbol
_atom_type_description
_atom_type_scat_dispersion_real
_atom_type_scat_dispersion_imag
_atom_type_scat_source
C C 0.0033 0.0016 'International Tables Vol C Tables 4.2.6.8 and 6.1.1.4'
H H 0.0000 0.0000 'International Tables Vol C Tables 4.2.6.8 and 6.1.1.4'
Mn Mn 0.3368 0.7283 'International Tables Vol C Tables 4.2.6.8 and 6.1.1.4'
N N 0.0061 0.0033 'International Tables Vol C Tables 4.2.6.8 and 6.1.1.4'
O O 0.0106 0.0060 'International Tables Vol C Tables 4.2.6.8 and 6.1.1.4'

loop_
_geom_angle_atom_site_label_1
_geom_angle_atom_site_label_2
_geom_angle_atom_site_label_3
_geom_angle
_geom_angle_site_symmetry_1
_geom_angle_site_symmetry_3
_geom_angle_publ_flag
O5 Mn1 O2 99.58(7) 3_455 . ?
O5 Mn1 O4 99.41(7) 3_455 . ?
O2 Mn1 O4 91.56(7) . . ?
O5 Mn1 O3 86.80(7) 3_455 2_445 ?
O2 Mn1 O3 89.27(7) . 2_445 ?
O4 Mn1 O3 173.49(7) . 2_445 ?
O5 Mn1 N1 117.68(8) 3_455 . ?
O2 Mn1 N1 141.21(7) . . ?
O4 Mn1 N1 92.56(6) . . ?
O3 Mn1 N1 82.78(6) 2_445 . ?
O5 Mn1 O1 168.86(7) 3_455 . ?
O2 Mn1 O1 70.97(6) . . ?
O4 Mn1 O1 86.97(7) . . ?
O3 Mn1 O1 87.20(7) 2_445 . ?
N1 Mn1 O1 70.77(6) . . ?
C8 O1 C10 118.95(17) . . ?
C8 O1 Mn1 118.24(13) . . ?
C10 O1 Mn1 116.61(12) . . ?
C11 O2 Mn1 122.37(14) . . ?
C11 O3 Mn1 129.43(16) . 2_444 ?
C12 O4 Mn1 132.87(15) . . ?
C1 N1 C9 118.3(2) . . ?
C1 N1 Mn1 123.71(16) . . ?
C9 N1 Mn1 117.27(15) . . ?
N1 C1 C2 122.5(2) . . ?
N1 C1 H1A 118.7 . . ?
C2 C1 H1A 118.7 . . ?
C3 C2 C1 120.1(2) . . ?
C3 C2 H2A 119.9 . . ?
C1 C2 H2A 119.9 . . ?
C2 C3 C4 120.0(2) . . ?
C2 C3 H3A 120.0 . . ?
C4 C3 H3A 120.0 . . ?
C3 C4 C5 124.2(2) . . ?
C3 C4 C9 116.8(2) . . ?
C5 C4 C9 119.0(2) . . ?
C6 C5 C4 119.9(2) . . ?
C6 C5 H5A 120.1 . . ?
C4 C5 H5A 120.1 . . ?
C5 C6 C7 121.9(2) . . ?
C5 C6 H6A 119.1 . . ?
C7 C6 H6A 119.1 . . ?
C8 C7 C6 119.3(2) . . ?
C8 C7 H7A 120.3 . . ?
C6 C7 H7A 120.3 . . ?
C7 C8 O1 125.1(2) . . ?
C7 C8 C9 121.1(2) . . ?
O1 C8 C9 113.8(2) . . ?
N1 C9 C8 119.0(2) . . ?
N1 C9 C4 122.2(2) . . ?
C8 C9 C4 118.8(2) . . ?
O1 C10 C11 108.18(18) . . ?
O1 C10 H10A 110.1 . . ?
C11 C10 H10A 110.1 . . ?
O1 C10 H10B 110.1 . . ?
C11 C10 H10B 110.1 . . ?
H10A C10 H10B 108.4 . . ?
O2 C11 O3 125.0(2) . . ?
O2 C11 C10 118.5(2) . . ?
O3 C11 C10 116.4(2) . . ?
O4 C12 O5 124.1(2) . . ?
O4 C12 C13 120.3(2) . . ?
O5 C12 C13 115.6(2) . . ?
C12 C13 H13A 109.5 . . ?
C12 C13 H13B 109.5 . . ?
H13A C13 H13B 109.5 . . ?
C12 C13 H13C 109.5 . . ?
H13A C13 H13C 109.5 . . ?
H13B C13 H13C 109.5 . . ?
C12 O5 Mn1 131.47(16) . 3_454 ?

loop_
_geom_bond_atom_site_label_1
_geom_bond_atom_site_label_2
_geom_bond_distance
_geom_bond_site_symmetry_2
_geom_bond_publ_flag
Mn1 O5 2.0767(19) 3_455 ?
Mn1 O2 2.1477(17) . ?
Mn1 O4 2.1615(19) . ?
Mn1 O3 2.2258(16) 2_445 ?
Mn1 N1 2.2485(19) . ?
Mn1 O1 2.2951(16) . ?
O1 C8 1.369(3) . ?
O1 C10 1.432(3) . ?
O2 C11 1.252(3) . ?
O3 C11 1.256(3) . ?
O3 Mn1 2.2258(16) 2_444 ?
O4 C12 1.245(3) . ?
N1 C1 1.323(3) . ?
N1 C9 1.365(3) . ?
C1 C2 1.403(3) . ?
C1 H1A 0.9300 . ?
C2 C3 1.343(4) . ?
C2 H2A 0.9300 . ?
C3 C4 1.409(4) . ?
C3 H3A 0.9300 . ?
C4 C5 1.421(4) . ?
C4 C9 1.424(3) . ?
C5 C6 1.356(4) . ?
C5 H5A 0.9300 . ?
C6 C7 1.409(3) . ?
C6 H6A 0.9300 . ?
C7 C8 1.366(3) . ?
C7 H7A 0.9300 . ?
C8 C9 1.415(3) . ?
C10 C11 1.521(3) . ?
C10 H10A 0.9700 . ?
C10 H10B 0.9700 . ?
C12 O5 1.259(3) . ?
C12 C13 1.501(3) . ?
C13 H13A 0.9600 . ?
C13 H13B 0.9600 . ?
C13 H13C 0.9600 . ?
O5 Mn1 2.0767(19) 3_454 ?
